data_4115867
loop_
_publ_author_name
'Chuan He'
'Stephen J. Lippard'

_publ_section_title
;
 Modeling Carboxylate-Bridged Dinuclear Active Sites in Metalloenzymes
 Using a Novel Naphthyridine-Based Dinucleating Ligand
;
_journal_name_full 'Journal of the American Chemical Society'
_journal_page_first 184
_journal_page_last 185
_journal_paper_doi 10.1021/ja993125g
_journal_volume 122
_journal_year 2000
_chemical_formula_sum 'C36 H37 Cl2 Cu2 N6 O13 P'
_chemical_formula_weight 990.67
_chemical_name_common '[Cu2(OH){(PhO)2PO2}(BPAN)](ClO4)2 (2).'
_chemical_name_systematic
; 
 ? 
;
_space_group_IT_number 61
_symmetry_cell_setting orthorhombic
_symmetry_space_group_name_Hall '-P 2ac 2ab'
_symmetry_space_group_name_H-M 'P b c a'
_atom_sites_solution_hydrogens geom
_atom_sites_solution_primary direct
_atom_sites_solution_secondary difmap
_audit_creation_method SHELXL-97
_cell_angle_alpha 90.00
_cell_angle_beta 90.00
_cell_angle_gamma 90.00
_cell_formula_units_Z 8
_cell_length_a 21.3905(4)
_cell_length_b 14.6381(3)
_cell_length_c 25.4813(2)
_cell_measurement_temperature 188(2)
_cell_volume 7978.6(2)
_computing_cell_refinement 'Bruker SMART'
_computing_data_collection 'Bruker SMART'
_computing_data_reduction 'Bruker SHELXTL'
_computing_molecular_graphics 'Bruker SHELXTL'
_computing_publication_material 'Bruker SHELXTL'
_computing_structure_refinement 'SHELXL-97 (Sheldrick, 1997)'
_computing_structure_solution 'SHELXS-97 (Sheldrick, 1990)'
_diffrn_ambient_temperature 188(2)
_diffrn_measured_fraction_theta_full 0.963
_diffrn_measured_fraction_theta_max 0.963
_diffrn_measurement_device_type 'CCD area detector'
_diffrn_measurement_method 'phi and omega scans'
_diffrn_radiation_monochromator graphite
_diffrn_radiation_source 'fine-focus sealed tube'
_diffrn_radiation_type MoK\a
_diffrn_radiation_wavelength 0.71073
_diffrn_reflns_av_R_equivalents 0.0662
_diffrn_reflns_av_sigmaI/netI 0.0571
_diffrn_reflns_limit_h_max 28
_diffrn_reflns_limit_h_min -16
_diffrn_reflns_limit_k_max 19
_diffrn_reflns_limit_k_min -18
_diffrn_reflns_limit_l_max 33
_diffrn_reflns_limit_l_min -33
_diffrn_reflns_number 48117
_diffrn_reflns_theta_full 28.25
_diffrn_reflns_theta_max 28.25
_diffrn_reflns_theta_min 1.87
_exptl_absorpt_coefficient_mu 1.314
_exptl_absorpt_correction_type none
_exptl_crystal_colour blue
_exptl_crystal_density_diffrn 1.649
_exptl_crystal_description Needle
_exptl_crystal_F_000 4048
_exptl_crystal_size_max 0.1
_exptl_crystal_size_mid 0.15
_exptl_crystal_size_min 0.3
_refine_diff_density_max 0.744
_refine_diff_density_min -0.475
_refine_diff_density_rms 0.078
_refine_ls_extinction_method none
_refine_ls_goodness_of_fit_ref 0.859
_refine_ls_hydrogen_treatment mixed
_refine_ls_matrix_type full
_refine_ls_number_parameters 545
_refine_ls_number_reflns 9516
_refine_ls_number_restraints 0
_refine_ls_restrained_S_all 0.859
_refine_ls_R_factor_all 0.0828
_refine_ls_R_factor_gt 0.0412
_refine_ls_shift/su_max 0.127
_refine_ls_shift/su_mean 0.004
_refine_ls_structure_factor_coef Fsqd
_refine_ls_weighting_details 'calc w=1/[\s^2^(Fo^2^)+(0.1000P)^2^+0.0000P] where P=(Fo^2^+2Fc^2^)/3'
_refine_ls_weighting_scheme calc
_refine_ls_wR_factor_gt 0.1114
_refine_ls_wR_factor_ref 0.1346
_reflns_number_gt 6316
_reflns_number_total 9516
_reflns_threshold_expression >2sigma(I)
_cod_data_source_file ja993125g_2.cif
_cod_data_source_block '[Cu2(OH){(PhO)2PO2}(BPAN)](ClO4)2'
_cod_database_code 4115867

loop_
_symmetry_equiv_pos_as_xyz
'x, y, z'
'-x+1/2, -y, z+1/2'
'-x, y+1/2, -z+1/2'
'x+1/2, -y+1/2, -z'
'-x, -y, -z'
'x-1/2, y, -z-1/2'
'x, -y-1/2, z-1/2'
'-x-1/2, y-1/2, z'

loop_
_atom_site_label
_atom_site_type_symbol
_atom_site_fract_x
_atom_site_fract_y
_atom_site_fract_z
_atom_site_U_iso_or_equiv
_atom_site_adp_type
_atom_site_occupancy
_atom_site_symmetry_multiplicity
_atom_site_calc_flag
_atom_site_refinement_flags
Cu1 Cu 0.369474(17) 0.76522(3) 0.366132(15) 0.02098(11) Uani 1 1 d .
Cu2 Cu 0.228987(17) 0.80761(3) 0.380593(14) 0.02063(11) Uani 1 1 d .
N1 N 0.36441(12) 0.78639(18) 0.44653(10) 0.0228(6) Uani 1 1 d .
N2 N 0.25925(13) 0.82723(17) 0.45661(10) 0.0235(6) Uani 1 1 d .
N3 N 0.43417(13) 0.67792(19) 0.39182(11) 0.0282(6) Uani 1 1 d .
N4 N 0.39646(12) 0.75641(18) 0.28939(10) 0.0238(6) Uani 1 1 d .
N5 N 0.14941(13) 0.78255(19) 0.42033(12) 0.0295(6) Uani 1 1 d .
N6 N 0.18689(13) 0.80811(19) 0.30954(11) 0.0268(6) Uani 1 1 d .
C1 C 0.42142(16) 0.7761(2) 0.46731(13) 0.0273(7) Uani 1 1 d .
C2 C 0.43761(19) 0.8111(3) 0.51733(14) 0.0373(9) Uani 1 1 d .
H2A H 0.4792 0.8053 0.5300 0.045 Uiso 1 1 calc R
C3 C 0.39388(19) 0.8523(3) 0.54664(14) 0.0405(9) Uani 1 1 d .
H3A H 0.4047 0.8780 0.5796 0.049 Uiso 1 1 calc R
C4 C 0.2809(2) 0.8900(3) 0.55854(14) 0.0428(10) Uani 1 1 d .
H4A H 0.2882 0.9139 0.5927 0.051 Uiso 1 1 calc R
C5 C 0.2218(2) 0.8875(3) 0.53914(14) 0.0396(9) Uani 1 1 d .
H5A H 0.1874 0.9073 0.5598 0.048 Uiso 1 1 calc R
C6 C 0.21261(17) 0.8547(2) 0.48743(13) 0.0290(7) Uani 1 1 d .
C7 C 0.31868(16) 0.8247(2) 0.47703(12) 0.0250(7) Uani 1 1 d .
C8 C 0.33146(18) 0.8574(2) 0.52836(13) 0.0335(8) Uani 1 1 d .
C9 C 0.46743(16) 0.7241(2) 0.43515(13) 0.0313(8) Uani 1 1 d .
H9A H 0.4993 0.7662 0.4208 0.038 Uiso 1 1 calc R
H9B H 0.4889 0.6782 0.4573 0.038 Uiso 1 1 calc R
C10 C 0.47806(17) 0.6366(3) 0.35307(15) 0.0383(9) Uani 1 1 d .
H10A H 0.4995 0.5837 0.3692 0.046 Uiso 1 1 calc R
H10B H 0.5102 0.6821 0.3431 0.046 Uiso 1 1 calc R
C11 C 0.44300(17) 0.6057(2) 0.30448(14) 0.0346(8) Uani 1 1 d .
H11A H 0.4693 0.5616 0.2850 0.042 Uiso 1 1 calc R
H11B H 0.4044 0.5735 0.3154 0.042 Uiso 1 1 calc R
C12 C 0.42562(16) 0.6829(2) 0.26840(13) 0.0278(7) Uani 1 1 d .
C13 C 0.44099(19) 0.6803(3) 0.21551(14) 0.0379(9) Uani 1 1 d .
H13A H 0.4611 0.6280 0.2013 0.046 Uiso 1 1 calc R
C14 C 0.42706(19) 0.7532(3) 0.18376(15) 0.0407(9) Uani 1 1 d .
H14A H 0.4369 0.7515 0.1474 0.049 Uiso 1 1 calc R
C15 C 0.39864(18) 0.8292(3) 0.20527(13) 0.0342(8) Uani 1 1 d .
H15A H 0.3892 0.8808 0.1842 0.041 Uiso 1 1 calc R
C16 C 0.38435(16) 0.8283(2) 0.25795(13) 0.0268(7) Uani 1 1 d .
H16A H 0.3651 0.8808 0.2728 0.032 Uiso 1 1 calc R
C17 C 0.14888(16) 0.8488(2) 0.46415(14) 0.0315(8) Uani 1 1 d .
H17A H 0.1186 0.8290 0.4912 0.038 Uiso 1 1 calc R
H17B H 0.1359 0.9096 0.4511 0.038 Uiso 1 1 calc R
C18 C 0.08973(17) 0.7815(2) 0.39057(16) 0.0356(9) Uani 1 1 d .
H18A H 0.0545 0.7903 0.4153 0.043 Uiso 1 1 calc R
H18B H 0.0845 0.7210 0.3738 0.043 Uiso 1 1 calc R
C19 C 0.08716(16) 0.8552(2) 0.34866(15) 0.0353(8) Uani 1 1 d .
H19A H 0.0433 0.8631 0.3372 0.042 Uiso 1 1 calc R
H19B H 0.1014 0.9137 0.3641 0.042 Uiso 1 1 calc R
C20 C 0.12667(16) 0.8338(2) 0.30165(15) 0.0314(8) Uani 1 1 d .
C21 C 0.1030(2) 0.8394(3) 0.25119(17) 0.0462(10) Uani 1 1 d .
H21A H 0.0609 0.8578 0.2458 0.055 Uiso 1 1 calc R
C22 C 0.1400(2) 0.8188(3) 0.20914(17) 0.0542(12) Uani 1 1 d .
H22A H 0.1240 0.8237 0.1745 0.065 Uiso 1 1 calc R
C23 C 0.2012(2) 0.7906(3) 0.21750(15) 0.0452(10) Uani 1 1 d .
H23A H 0.2274 0.7746 0.1889 0.054 Uiso 1 1 calc R
C24 C 0.22257(18) 0.7865(2) 0.26791(13) 0.0321(8) Uani 1 1 d .
H24A H 0.2645 0.7676 0.2738 0.039 Uiso 1 1 calc R
C25 C 0.22783(17) 0.5426(2) 0.27911(13) 0.0281(7) Uani 1 1 d .
C26 C 0.2455(2) 0.5236(3) 0.22824(14) 0.0397(9) Uani 1 1 d .
H26A H 0.2866 0.5029 0.2208 0.048 Uiso 1 1 calc R
C27 C 0.2023(2) 0.5350(3) 0.18784(15) 0.0484(11) Uani 1 1 d .
H27A H 0.2137 0.5206 0.1528 0.058 Uiso 1 1 calc R
C28 C 0.1434(2) 0.5670(3) 0.19860(17) 0.0485(11) Uani 1 1 d .
H28A H 0.1143 0.5759 0.1709 0.058 Uiso 1 1 calc R
C29 C 0.12660(18) 0.5861(3) 0.24956(16) 0.0413(9) Uani 1 1 d .
H29A H 0.0858 0.6086 0.2567 0.050 Uiso 1 1 calc R
C30 C 0.16807(17) 0.5730(2) 0.29055(14) 0.0332(8) Uani 1 1 d .
H30A H 0.1558 0.5847 0.3258 0.040 Uiso 1 1 calc R
C31 C 0.20233(16) 0.5672(2) 0.45231(13) 0.0268(7) Uani 1 1 d .
C32 C 0.13860(16) 0.5633(2) 0.46335(14) 0.0328(8) Uani 1 1 d .
H32A H 0.1101 0.5395 0.4383 0.039 Uiso 1 1 calc R
C33 C 0.11760(19) 0.5945(3) 0.51125(16) 0.0431(9) Uani 1 1 d .
H33A H 0.0743 0.5916 0.5192 0.052 Uiso 1 1 calc R
C34 C 0.1586(2) 0.6296(3) 0.54767(15) 0.0477(10) Uani 1 1 d .
H34A H 0.1436 0.6517 0.5804 0.057 Uiso 1 1 calc R
C35 C 0.22251(19) 0.6328(3) 0.53628(15) 0.0424(9) Uani 1 1 d .
H35A H 0.2509 0.6567 0.5615 0.051 Uiso 1 1 calc R
C36 C 0.24480(17) 0.6014(2) 0.48841(13) 0.0317(8) Uani 1 1 d .
H36A H 0.2882 0.6033 0.4806 0.038 Uiso 1 1 calc R
O1 O 0.30584(10) 0.85312(15) 0.35149(8) 0.0194(4) Uani 1 1 d .
H1 H 0.3155(17) 0.898(3) 0.3617(14) 0.023(10) Uiso 1 1 d .
P1 P 0.28173(4) 0.57167(5) 0.37296(3) 0.02185(18) Uani 1 1 d .
O2 O 0.27708(10) 0.67264(14) 0.36722(9) 0.0240(5) Uani 1 1 d .
O3 O 0.33921(12) 0.53275(16) 0.39578(9) 0.0327(6) Uani 1 1 d .
O4 O 0.27237(11) 0.52236(15) 0.31746(9) 0.0284(5) Uani 1 1 d .
O5 O 0.22023(11) 0.53419(16) 0.40317(9) 0.0291(5) Uani 1 1 d .
Cl1 Cl 0.49042(4) 0.96512(6) 0.35968(3) 0.0323(2) Uani 1 1 d .
O6 O 0.48971(18) 1.0568(2) 0.37963(13) 0.0713(11) Uani 1 1 d .
O7 O 0.54254(16) 0.9148(4) 0.37728(14) 0.0957(15) Uani 1 1 d .
O8 O 0.49109(14) 0.9684(2) 0.30331(11) 0.0468(7) Uani 1 1 d .
O9 O 0.43399(13) 0.92025(19) 0.37672(11) 0.0479(7) Uani 1 1 d .
Cl2 Cl -0.08280(5) 0.94037(7) 0.44413(4) 0.0404(2) Uani 1 1 d .
O10 O -0.09512(16) 0.9292(2) 0.49865(11) 0.0599(9) Uani 1 1 d .
O11 O -0.02647(17) 0.8975(3) 0.42959(17) 0.0932(14) Uani 1 1 d .
O12 O -0.08065(17) 1.0359(2) 0.43242(14) 0.0705(10) Uani 1 1 d .
O13 O -0.13397(18) 0.9001(3) 0.41609(15) 0.0936(14) Uani 1 1 d .

loop_
_atom_site_aniso_label
_atom_site_aniso_U_11
_atom_site_aniso_U_22
_atom_site_aniso_U_33
_atom_site_aniso_U_23
_atom_site_aniso_U_13
_atom_site_aniso_U_12
Cu1 0.0200(2) 0.0212(2) 0.02170(19) 0.00202(15) 0.00058(15) 0.00443(15)
Cu2 0.0188(2) 0.0203(2) 0.0228(2) 0.00003(15) 0.00123(15) 0.00119(15)
N1 0.0250(14) 0.0212(14) 0.0223(13) 0.0048(10) -0.0047(11) -0.0013(11)
N2 0.0288(15) 0.0180(13) 0.0238(13) 0.0013(10) 0.0039(11) 0.0003(11)
N3 0.0244(15) 0.0294(16) 0.0309(15) 0.0024(12) -0.0009(12) 0.0081(12)
N4 0.0232(14) 0.0237(14) 0.0245(13) -0.0009(11) 0.0042(11) 0.0017(11)
N5 0.0235(14) 0.0297(16) 0.0353(16) -0.0001(12) 0.0090(13) 0.0004(12)
N6 0.0237(14) 0.0237(14) 0.0329(15) 0.0015(12) -0.0046(12) -0.0032(11)
C1 0.0299(18) 0.0269(18) 0.0252(16) 0.0081(13) -0.0034(14) -0.0027(14)
C2 0.039(2) 0.037(2) 0.0359(19) 0.0060(16) -0.0162(17) -0.0072(17)
C3 0.054(2) 0.038(2) 0.0288(19) 0.0002(16) -0.0131(18) -0.0018(19)
C4 0.066(3) 0.039(2) 0.0228(17) -0.0047(16) 0.0003(18) 0.009(2)
C5 0.059(3) 0.036(2) 0.0243(17) -0.0022(15) 0.0106(18) 0.0139(19)
C6 0.0385(19) 0.0202(16) 0.0283(17) 0.0039(13) 0.0080(15) 0.0072(14)
C7 0.0358(19) 0.0189(16) 0.0203(15) 0.0037(12) 0.0013(14) -0.0007(13)
C8 0.048(2) 0.0278(19) 0.0244(17) 0.0020(14) -0.0050(16) -0.0003(16)
C9 0.0252(17) 0.038(2) 0.0310(18) 0.0136(15) -0.0001(14) 0.0005(15)
C10 0.0298(19) 0.043(2) 0.042(2) 0.0077(17) 0.0073(16) 0.0166(16)
C11 0.037(2) 0.0283(19) 0.0388(19) -0.0021(15) 0.0128(16) 0.0103(15)
C12 0.0277(18) 0.0231(17) 0.0324(17) -0.0018(14) 0.0051(14) 0.0022(14)
C13 0.046(2) 0.034(2) 0.0342(19) -0.0092(16) 0.0110(17) 0.0081(17)
C14 0.047(2) 0.047(2) 0.0281(19) -0.0050(16) 0.0074(17) 0.0007(19)
C15 0.042(2) 0.036(2) 0.0252(17) 0.0027(14) 0.0010(16) 0.0014(16)
C16 0.0296(18) 0.0238(17) 0.0270(17) -0.0008(13) 0.0024(14) 0.0018(13)
C17 0.0317(19) 0.0290(19) 0.0340(18) 0.0031(15) 0.0141(15) 0.0047(15)
C18 0.0232(18) 0.0307(19) 0.053(2) -0.0048(16) 0.0097(16) 0.0008(14)
C19 0.0213(17) 0.0272(18) 0.057(2) 0.0005(17) -0.0068(16) 0.0020(14)
C20 0.0264(18) 0.0207(16) 0.047(2) 0.0059(15) -0.0131(16) -0.0008(13)
C21 0.042(2) 0.041(2) 0.056(3) 0.011(2) -0.022(2) -0.0006(19)
C22 0.062(3) 0.063(3) 0.038(2) 0.014(2) -0.024(2) -0.009(2)
C23 0.056(3) 0.054(3) 0.0260(19) 0.0035(17) -0.0011(18) -0.016(2)
C24 0.035(2) 0.033(2) 0.0284(18) 0.0034(14) -0.0026(15) -0.0079(15)
C25 0.038(2) 0.0173(16) 0.0287(17) 0.0019(13) -0.0041(15) -0.0072(14)
C26 0.042(2) 0.046(2) 0.0313(19) -0.0021(17) 0.0059(17) -0.0064(18)
C27 0.071(3) 0.053(3) 0.0212(18) 0.0008(17) 0.0007(19) -0.012(2)
C28 0.058(3) 0.044(2) 0.044(2) 0.0078(19) -0.018(2) -0.012(2)
C29 0.034(2) 0.036(2) 0.054(2) 0.0058(18) -0.0068(18) -0.0071(17)
C30 0.037(2) 0.0279(19) 0.0346(19) 0.0012(15) 0.0017(16) -0.0030(15)
C31 0.0357(19) 0.0205(16) 0.0241(16) 0.0053(13) 0.0036(14) 0.0006(14)
C32 0.0286(18) 0.035(2) 0.0349(19) 0.0062(15) 0.0022(15) -0.0010(15)
C33 0.038(2) 0.046(2) 0.045(2) 0.0009(19) 0.0140(18) 0.0006(18)
C34 0.059(3) 0.053(3) 0.031(2) -0.0075(18) 0.017(2) -0.003(2)
C35 0.051(2) 0.045(2) 0.0318(19) -0.0030(17) 0.0022(18) -0.0084(19)
C36 0.0335(19) 0.0299(19) 0.0319(18) 0.0027(15) 0.0034(15) -0.0008(15)
O1 0.0204(11) 0.0139(11) 0.0241(11) -0.0022(9) -0.0001(9) 0.0013(9)
P1 0.0272(4) 0.0164(4) 0.0219(4) 0.0003(3) 0.0013(3) 0.0004(3)
O2 0.0255(12) 0.0158(11) 0.0306(12) -0.0002(9) 0.0014(9) 0.0007(8)
O3 0.0376(14) 0.0304(13) 0.0300(13) 0.0030(10) -0.0019(11) 0.0104(11)
O4 0.0342(13) 0.0232(12) 0.0278(12) -0.0054(9) 0.0019(10) -0.0011(10)
O5 0.0369(13) 0.0255(12) 0.0249(12) -0.0025(10) 0.0050(10) -0.0084(10)
Cl1 0.0264(4) 0.0384(5) 0.0321(4) 0.0049(4) 0.0022(3) -0.0031(3)
O6 0.094(3) 0.057(2) 0.063(2) -0.0234(16) 0.0324(19) -0.0420(19)
O7 0.044(2) 0.171(5) 0.072(2) 0.035(3) -0.0075(18) 0.039(3)
O8 0.0578(19) 0.0496(17) 0.0329(14) 0.0032(12) 0.0030(13) 0.0012(14)
O9 0.0453(17) 0.0375(16) 0.0609(18) 0.0008(13) 0.0153(14) -0.0124(13)
Cl2 0.0440(5) 0.0443(5) 0.0328(5) 0.0027(4) 0.0125(4) 0.0130(4)
O10 0.076(2) 0.068(2) 0.0352(16) 0.0131(14) 0.0061(15) 0.0052(18)
O11 0.063(2) 0.087(3) 0.129(4) -0.011(3) 0.043(2) 0.037(2)
O12 0.073(2) 0.054(2) 0.084(2) 0.0329(18) 0.034(2) 0.0174(17)
O13 0.083(3) 0.140(4) 0.058(2) -0.032(2) -0.001(2) -0.028(3)

loop_
_atom_type_symbol
_atom_type_description
_atom_type_scat_dispersion_real
_atom_type_scat_dispersion_imag
_atom_type_scat_source
C C 0.0033 0.0016 'International Tables Vol C Tables 4.2.6.8 and 6.1.1.4'
H H 0.0000 0.0000 'International Tables Vol C Tables 4.2.6.8 and 6.1.1.4'
N N 0.0061 0.0033 'International Tables Vol C Tables 4.2.6.8 and 6.1.1.4'
O O 0.0106 0.0060 'International Tables Vol C Tables 4.2.6.8 and 6.1.1.4'
P P 0.1023 0.0942 'International Tables Vol C Tables 4.2.6.8 and 6.1.1.4'
Cl Cl 0.1484 0.1585 'International Tables Vol C Tables 4.2.6.8 and 6.1.1.4'
Cu Cu 0.3201 1.2651 'International Tables Vol C Tables 4.2.6.8 and 6.1.1.4'

loop_
_geom_angle_atom_site_label_1
_geom_angle_atom_site_label_2
_geom_angle_atom_site_label_3
_geom_angle
O1 Cu1 N3 172.08(10)
O1 Cu1 N4 93.26(10)
N3 Cu1 N4 94.45(11)
O1 Cu1 N1 93.16(10)
N3 Cu1 N1 78.92(11)
N4 Cu1 N1 165.77(11)
O1 Cu1 O2 78.19(9)
N3 Cu1 O2 101.90(10)
N4 Cu1 O2 102.02(9)
N1 Cu1 O2 91.72(9)
O1 Cu2 N5 168.41(11)
O1 Cu2 N6 91.95(10)
N5 Cu2 N6 94.27(12)
O1 Cu2 N2 92.62(10)
N5 Cu2 N2 79.54(12)
N6 Cu2 N2 168.57(11)
O1 Cu2 O2 81.67(9)
N5 Cu2 O2 107.59(10)
N6 Cu2 O2 94.08(10)
N2 Cu2 O2 96.94(9)
C1 N1 C7 118.2(3)
C1 N1 Cu1 109.1(2)
C7 N1 Cu1 131.2(2)
C6 N2 C7 118.6(3)
C6 N2 Cu2 111.1(2)
C7 N2 Cu2 130.0(2)
C9 N3 C10 112.2(3)
C9 N3 Cu1 106.6(2)
C10 N3 Cu1 118.7(2)
C16 N4 C12 118.3(3)
C16 N4 Cu1 117.7(2)
C12 N4 Cu1 123.9(2)
C17 N5 C18 112.7(3)
C17 N5 Cu2 105.5(2)
C18 N5 Cu2 118.1(2)
C24 N6 C20 119.1(3)
C24 N6 Cu2 116.9(2)
C20 N6 Cu2 123.8(2)
N1 C1 C2 122.6(3)
N1 C1 C9 116.2(3)
C2 C1 C9 121.2(3)
C3 C2 C1 119.6(3)
C2 C3 C8 119.9(3)
C5 C4 C8 120.4(3)
C4 C5 C6 118.5(3)
N2 C6 C5 123.2(3)
N2 C6 C17 115.7(3)
C5 C6 C17 121.1(3)
N1 C7 N2 117.2(3)
N1 C7 C8 121.6(3)
N2 C7 C8 121.2(3)
C4 C8 C3 124.2(3)
C4 C8 C7 118.0(3)
C3 C8 C7 117.8(3)
N3 C9 C1 109.1(3)
N3 C10 C11 110.5(3)
C12 C11 C10 113.4(3)
N4 C12 C13 121.0(3)
N4 C12 C11 118.0(3)
C13 C12 C11 121.0(3)
C14 C13 C12 120.0(3)
C13 C14 C15 119.2(3)
C16 C15 C14 118.6(3)
N4 C16 C15 122.9(3)
N5 C17 C6 109.4(3)
N5 C18 C19 112.5(3)
C20 C19 C18 113.1(3)
N6 C20 C21 120.1(4)
N6 C20 C19 118.3(3)
C21 C20 C19 121.6(3)
C22 C21 C20 120.2(4)
C21 C22 C23 119.4(4)
C24 C23 C22 118.3(4)
N6 C24 C23 122.8(4)
C26 C25 C30 121.0(3)
C26 C25 O4 115.4(3)
C30 C25 O4 123.4(3)
C25 C26 C27 119.3(4)
C28 C27 C26 120.1(4)
C27 C28 C29 119.8(4)
C28 C29 C30 121.1(4)
C29 C30 C25 118.5(4)
C36 C31 C32 121.5(3)
C36 C31 O5 122.7(3)
C32 C31 O5 115.8(3)
C33 C32 C31 119.0(4)
C32 C33 C34 120.9(4)
C33 C34 C35 119.7(4)
C36 C35 C34 120.5(4)
C31 C36 C35 118.5(3)
Cu1 O1 Cu2 107.49(11)
O3 P1 O2 118.56(14)
O3 P1 O4 106.18(13)
O2 P1 O4 110.65(13)
O3 P1 O5 111.03(14)
O2 P1 O5 109.19(13)
O4 P1 O5 99.53(12)
P1 O2 Cu2 152.40(14)
P1 O2 Cu1 120.50(12)
Cu2 O2 Cu1 83.25(7)
C25 O4 P1 127.4(2)
C31 O5 P1 122.1(2)
O7 Cl1 O6 112.6(3)
O7 Cl1 O8 109.1(2)
O6 Cl1 O8 108.86(19)
O7 Cl1 O9 109.2(2)
O6 Cl1 O9 108.10(19)
O8 Cl1 O9 108.94(18)
O11 Cl2 O10 111.4(2)
O11 Cl2 O12 110.7(2)
O10 Cl2 O12 108.7(2)
O11 Cl2 O13 109.8(3)
O10 Cl2 O13 107.3(2)
O12 Cl2 O13 108.8(3)

loop_
_geom_bond_atom_site_label_1
_geom_bond_atom_site_label_2
_geom_bond_distance
Cu1 O1 1.910(2)
Cu1 N3 1.994(3)
Cu1 N4 2.043(3)
Cu1 N1 2.075(3)
Cu1 O2 2.397(2)
Cu2 O1 1.923(2)
Cu2 N5 2.014(3)
Cu2 N6 2.022(3)
Cu2 N2 2.062(3)
Cu2 O2 2.253(2)
N1 C1 1.338(4)
N1 C7 1.369(4)
N2 C6 1.332(4)
N2 C7 1.374(4)
N3 C9 1.477(4)
N3 C10 1.490(4)
N4 C16 1.348(4)
N4 C12 1.354(4)
N5 C17 1.479(4)
N5 C18 1.485(5)
N6 C24 1.345(5)
N6 C20 1.357(4)
C1 C2 1.416(5)
C1 C9 1.490(5)
C2 C3 1.340(5)
C3 C8 1.416(5)
C4 C5 1.358(5)
C4 C8 1.410(5)
C5 C6 1.416(5)
C6 C17 1.489(5)
C7 C8 1.420(5)
C10 C11 1.517(5)
C11 C12 1.503(5)
C12 C13 1.388(5)
C13 C14 1.373(5)
C14 C15 1.380(5)
C15 C16 1.377(5)
C18 C19 1.519(5)
C19 C20 1.499(5)
C20 C21 1.385(5)
C21 C22 1.366(6)
C22 C23 1.388(6)
C23 C24 1.365(5)
C25 C26 1.379(5)
C25 C30 1.385(5)
C25 O4 1.397(4)
C26 C27 1.393(6)
C27 C28 1.373(6)
C28 C29 1.376(6)
C29 C30 1.383(5)
C31 C36 1.386(5)
C31 C32 1.393(5)
C31 O5 1.396(4)
C32 C33 1.378(5)
C33 C34 1.377(6)
C34 C35 1.398(6)
C35 C36 1.388(5)
P1 O3 1.475(3)
P1 O2 1.489(2)
P1 O4 1.600(2)
P1 O5 1.620(2)
Cl1 O7 1.410(3)
Cl1 O6 1.435(3)
Cl1 O8 1.437(3)
Cl1 O9 1.441(3)
Cl2 O11 1.408(3)
Cl2 O10 1.423(3)
Cl2 O12 1.431(3)
Cl2 O13 1.434(4)
